data_4312125
loop_
_publ_author_name
'Martin A. Bennett'
'Suresh K. Bhargava'
'Alan M. Bond'
'Alison J. Edwards'
'Si-Xuan Guo'
'Steven H. Priv\'er'
'A. David Rae'
'Anthony C. Willis'

_publ_contact_author_address
;
R.S.C., A.N.U.
;
_publ_contact_author_email AJED@RSC.ANU.EDU.AU
_publ_contact_author_name 'Alison J. Edwards'
_publ_section_title
;
 Synthesis, Characterization, and Electrochemical Relationships of
 Dinuclear Complexes of Platinum(II) and Platinum(III) Containing
 Ortho-Metalated Tertiary Arsine Ligands
;
_journal_name_full 'Inorganic Chemistry'
_journal_page_first 7752
_journal_page_last 7763
_journal_paper_doi 10.1021/ic0498790
_journal_volume 43
_journal_year 2004
_chemical_compound_source 'Local laboratory'
_chemical_formula_moiety 'C76 H64 As4 Cl2 Pt2, 4 C1 H2 Cl2 '
_chemical_formula_sum 'C80 H72 As4 Cl10 Pt2'
_chemical_formula_weight 2077.85
_chemical_name_systematic
;
  ?
;
_space_group_IT_number 2
_symmetry_cell_setting triclinic
_symmetry_space_group_name_Hall '-P 1'
_symmetry_space_group_name_H-M 'P -1'
_audit_creation_date 01-27-11
_audit_creation_method 'maXus + CRYSTALS_ver_12-03-99'
_cell_angle_alpha 97.7853(9)
_cell_angle_beta 98.1840(10)
_cell_angle_gamma 115.2438(9)
_cell_formula_units_Z 1
_cell_length_a 12.5394(2)
_cell_length_b 12.7062(2)
_cell_length_c 13.5404(3)
_cell_measurement_reflns_used 41919
_cell_measurement_temperature 200
_cell_measurement_theta_max 27.485
_cell_measurement_theta_min 2.910
_cell_volume 1884.53(6)
_computing_cell_refinement 'HKL Scalepack (Otwinowski & Minor 1997)'
_computing_data_collection ' COLLECT (Nonius BV, 1997) '
_computing_data_reduction 'Denzo and Scalepak (Otwinowski & Minor, 1997)'
_computing_molecular_graphics
;
  CAMERON (Watkin et al 1996)
;
_computing_publication_material
;
  CRYSTALS (Watkin et al 2001) + maXus(Mackay et al., 1999)
;
_computing_structure_refinement
;
  CRYSTALS (Watkin et al 2001)
;
_computing_structure_solution
;
  SIR97 (Altomare et al, 1999)
;
_diffrn_measured_fraction_theta_max 1.000
_diffrn_measurement_device KappaCCD
_diffrn_measurement_method CCD
_diffrn_orient_matrix_type X=UH
_diffrn_orient_matrix_UB_11 -0.01586
_diffrn_orient_matrix_UB_12 0.05085
_diffrn_orient_matrix_UB_13 -0.07310
_diffrn_orient_matrix_UB_21 0.06877
_diffrn_orient_matrix_UB_22 0.04627
_diffrn_orient_matrix_UB_23 -0.03289
_diffrn_orient_matrix_UB_31 0.02423
_diffrn_orient_matrix_UB_32 -0.04446
_diffrn_orient_matrix_UB_33 -0.05731
_diffrn_radiation_source 'fine-focus sealed tube'
_diffrn_radiation_type ' MoK\a'
_diffrn_radiation_wavelength_id all
_diffrn_reflns_av_R_equivalents 0.057
_diffrn_reflns_limit_h_max 16
_diffrn_reflns_limit_h_min -16
_diffrn_reflns_limit_k_max 16
_diffrn_reflns_limit_k_min -15
_diffrn_reflns_limit_l_max 17
_diffrn_reflns_limit_l_min -17
_diffrn_reflns_number 48317
_diffrn_reflns_theta_full 27.49
_diffrn_reflns_theta_max 27.49
_diffrn_reflns_theta_min 3.11
_exptl_absorpt_coefficient_mu 5.85
_exptl_absorpt_correction_T_max 0.759
_exptl_absorpt_correction_T_min 0.460
_exptl_absorpt_correction_type integration
_exptl_absorpt_process_details
;
Gaussian integration (Coppens, 1970)
;
_exptl_crystal_colour orange
_exptl_crystal_density_diffrn 1.831
_exptl_crystal_density_method 'not measured'
_exptl_crystal_description needle
_exptl_crystal_F_000 1010
_exptl_crystal_size_max 0.16
_exptl_crystal_size_mid 0.09
_exptl_crystal_size_min 0.05
_refine_diff_density_max 0.88
_refine_diff_density_min -1.07
_refine_ls_extinction_method None
_refine_ls_goodness_of_fit_ref 1.0725
_refine_ls_hydrogen_treatment noref
_refine_ls_matrix_type full
_refine_ls_number_parameters 433
_refine_ls_number_reflns 4906
_refine_ls_R_factor_gt 0.0320
_refine_ls_shift/su_max 0.001054
_refine_ls_structure_factor_coef F
_refine_ls_weighting_details
;
Chebychev polynomial with 3 parameters, Carruthers & Watkin , 1979,
0.248    0.113    0.348E-01
;
_refine_ls_weighting_scheme calc
_refine_ls_wR_factor_ref 0.0358
_reflns_d_resolution_high 0.62
_reflns_d_resolution_low 1.81
_reflns_limit_h_max 15
_reflns_limit_h_min -16
_reflns_limit_k_max 16
_reflns_limit_k_min -16
_reflns_limit_l_max 17
_reflns_limit_l_min 0
_reflns_number_gt 4906
_reflns_number_total 8655
_reflns_threshold_expression 'I> 3.00 sigma(I)'
_cod_data_source_file ic0498790si20040130_085008_3.cif
_cod_data_source_block mbsp3z
_cod_depositor_comments
;
The following automatic conversions were performed:
'_symmetry_cell_setting' value 'Triclinic' changed to 'triclinic'
according to '/home/saulius/struct/CIF-dictionaries/cif_core.dic'
dictionary named 'cif_core.dic' version 2.4.1 from 2010-06-29.

Automatic conversion script
Id: cif_fix_enum 1527 2010-12-29 10:47:43Z saulius 
;
_cod_original_sg_symbol_H-M 'P -1 '
_cod_database_code 4312125

loop_
_symmetry_equiv_pos_as_xyz
+X,+Y,+Z
-X,-Y,-Z

loop_
_atom_site_label
_atom_site_type_symbol
_atom_site_fract_x
_atom_site_fract_y
_atom_site_fract_z
_atom_site_U_iso_or_equiv
_atom_site_occupancy
_atom_site_adp_type
Pt1 pt 0.53707(2) 0.10864(2) 0.47362(2) 0.0242 1.0000 Uani
As1 as 0.40376(6) -0.19781(6) 0.34174(5) 0.0294 1.0000 Uani
As2 as 0.27375(6) -0.09835(6) 0.54284(5) 0.0291 1.0000 Uani
Cl1 cl 0.64957(15) 0.31616(14) 0.45155(14) 0.0395 1.0000 Uani
C111 c 0.4321(6) -0.0771(6) 0.2634(5) 0.0375 1.0000 Uani
C112 c 0.4707(6) 0.0408(6) 0.3152(5) 0.0319 1.0000 Uani
C113 c 0.4714(6) 0.1211(6) 0.2537(5) 0.0392 1.0000 Uani
C114 c 0.4432(7) 0.0912(7) 0.1480(6) 0.0439 1.0000 Uani
C115 c 0.4125(7) -0.0237(7) 0.0990(6) 0.0469 1.0000 Uani
C116 c 0.4055(7) -0.1083(6) 0.1567(5) 0.0416 1.0000 Uani
C117 c 0.449(1) 0.1825(9) 0.0857(7) 0.0691 1.0000 Uani
C121 c 0.2396(6) -0.3213(6) 0.2730(5) 0.0374 1.0000 Uani
C122 c 0.1949(7) -0.4320(7) 0.3005(7) 0.0547 1.0000 Uani
C123 c 0.0847(8) -0.5237(8) 0.2479(7) 0.0630 1.0000 Uani
C124 c 0.0180(7) -0.5072(8) 0.1653(7) 0.0628 1.0000 Uani
C125 c 0.0601(8) -0.3972(8) 0.1388(7) 0.0629 1.0000 Uani
C126 c 0.1696(7) -0.3053(7) 0.1936(6) 0.0473 1.0000 Uani
C131 c 0.4920(6) -0.2832(6) 0.2964(5) 0.0400 1.0000 Uani
C132 c 0.4873(7) -0.3789(7) 0.3398(7) 0.0501 1.0000 Uani
C133 c 0.5418(8) -0.4458(8) 0.3028(7) 0.0617 1.0000 Uani
C134 c 0.6047(8) -0.417(1) 0.2278(8) 0.0699 1.0000 Uani
C135 c 0.6131(8) -0.320(1) 0.1874(7) 0.0669 1.0000 Uani
C136 c 0.5571(7) -0.2521(8) 0.2223(6) 0.0504 1.0000 Uani
C211 c 0.2717(6) 0.0387(6) 0.5001(5) 0.0333 1.0000 Uani
C212 c 0.3721(6) 0.1191(5) 0.4715(5) 0.0301 1.0000 Uani
C213 c 0.3643(6) 0.2148(6) 0.4385(6) 0.0378 1.0000 Uani
C214 c 0.2635(7) 0.2343(6) 0.4363(6) 0.0450 1.0000 Uani
C215 c 0.1658(7) 0.1542(7) 0.4663(7) 0.0479 1.0000 Uani
C216 c 0.1690(6) 0.0562(7) 0.4967(6) 0.0456 1.0000 Uani
C217 c 0.2626(9) 0.3423(8) 0.4020(9) 0.0702 1.0000 Uani
C221 c 0.1143(6) -0.2255(6) 0.4700(5) 0.0371 1.0000 Uani
C222 c 0.0534(6) -0.3213(6) 0.5127(6) 0.0435 1.0000 Uani
C223 c -0.0622(6) -0.4080(7) 0.4623(7) 0.0493 1.0000 Uani
C224 c -0.1151(7) -0.4011(7) 0.3702(8) 0.0596 1.0000 Uani
C225 c -0.0553(7) -0.3059(8) 0.3264(7) 0.0591 1.0000 Uani
C226 c 0.0595(7) -0.2186(7) 0.3769(6) 0.0488 1.0000 Uani
C231 c 0.2432(6) -0.0905(7) 0.6805(6) 0.0416 1.0000 Uani
C232 c 0.2515(7) -0.1721(7) 0.7353(6) 0.0447 1.0000 Uani
C233 c 0.2209(8) -0.1749(9) 0.8302(6) 0.0594 1.0000 Uani
C234 c 0.1816(9) -0.0952(12) 0.8689(7) 0.0784 1.0000 Uani
C235 c 0.1748(9) -0.011(1) 0.8170(8) 0.0711 1.0000 Uani
C236 c 0.2057(7) -0.0077(8) 0.7218(6) 0.0543 1.0000 Uani
C1 c 0.7123(12) 0.5066(11) -0.066(1) 0.1016 1.0000 Uani
C2 c 0.1429(12) 0.0183(12) 0.2044(11) 0.1113 1.0000 Uani
Cl2 cl 0.7054(4) 0.4262(3) 0.0277(3) 0.1097 1.0000 Uani
Cl3 cl 0.7903(5) 0.6564(4) -0.0186(4) 0.1328 1.0000 Uani
Cl4 cl 0.0431(3) -0.1138(4) 0.1232(3) 0.1053 1.0000 Uani
Cl5 cl 0.1613(4) 0.1400(4) 0.1522(4) 0.1519 1.0000 Uani
H1131 h 0.4956(6) 0.2052(6) 0.2881(5) 0.0461 1.0000 Uiso
H1151 h 0.3944(7) -0.0468(7) 0.0227(6) 0.0530 1.0000 Uiso
H1161 h 0.3821(7) -0.1919(6) 0.1214(5) 0.0445 1.0000 Uiso
H1171 h 0.474(1) 0.2594(9) 0.1350(7) 0.0812 1.0000 Uiso
H1172 h 0.508(1) 0.1944(9) 0.0404(7) 0.0812 1.0000 Uiso
H1173 h 0.367(1) 0.1558(9) 0.0430(7) 0.0812 1.0000 Uiso
H1221 h 0.2454(7) -0.4456(7) 0.3566(7) 0.0585 1.0000 Uiso
H1231 h 0.0506(8) -0.6000(8) 0.2719(7) 0.0703 1.0000 Uiso
H1241 h -0.0602(7) -0.5749(8) 0.1251(7) 0.0731 1.0000 Uiso
H1251 h 0.0136(8) -0.3855(8) 0.0785(7) 0.0682 1.0000 Uiso
H1261 h 0.1993(7) -0.2241(7) 0.1780(6) 0.0617 1.0000 Uiso
H1321 h 0.4410(7) -0.4004(7) 0.3944(7) 0.0628 1.0000 Uiso
H1331 h 0.5401(8) -0.5133(8) 0.3341(7) 0.0896 1.0000 Uiso
H1341 h 0.6441(8) -0.465(1) 0.2011(8) 0.0959 1.0000 Uiso
H1351 h 0.6565(8) -0.300(1) 0.1309(7) 0.0866 1.0000 Uiso
H1361 h 0.5653(7) -0.1800(8) 0.1956(6) 0.0552 1.0000 Uiso
H2131 h 0.4349(6) 0.2739(6) 0.4169(6) 0.0485 1.0000 Uiso
H2151 h 0.0917(7) 0.1660(7) 0.4648(7) 0.0643 1.0000 Uiso
H2161 h 0.0967(6) -0.0039(7) 0.5157(6) 0.0574 1.0000 Uiso
H2171 h 0.3424(9) 0.3890(8) 0.3851(9) 0.0876 1.0000 Uiso
H2172 h 0.2488(9) 0.3942(8) 0.4559(9) 0.0876 1.0000 Uiso
H2173 h 0.1966(9) 0.3138(8) 0.3392(9) 0.0876 1.0000 Uiso
H2221 h 0.0933(6) -0.3270(6) 0.5797(6) 0.0462 1.0000 Uiso
H2231 h -0.1034(6) -0.4757(7) 0.4955(7) 0.0586 1.0000 Uiso
H2241 h -0.1980(7) -0.4650(7) 0.3351(8) 0.0666 1.0000 Uiso
H2251 h -0.0946(7) -0.2996(8) 0.2594(7) 0.0671 1.0000 Uiso
H2261 h 0.1037(7) -0.1488(7) 0.3469(6) 0.0664 1.0000 Uiso
H2321 h 0.2819(7) -0.2284(7) 0.7075(6) 0.0528 1.0000 Uiso
H2331 h 0.2254(8) -0.2354(9) 0.8686(6) 0.0775 1.0000 Uiso
H2341 h 0.1585(9) -0.0982(12) 0.9366(7) 0.0830 1.0000 Uiso
H2351 h 0.1451(9) 0.045(1) 0.8473(8) 0.0864 1.0000 Uiso
H2361 h 0.2033(7) 0.0549(8) 0.6854(6) 0.0620 1.0000 Uiso
H21 h 0.2234(12) 0.0190(12) 0.2219(11) 0.1151 1.0000 Uiso
H22 h 0.1124(12) 0.0257(12) 0.2680(11) 0.1151 1.0000 Uiso
H11 h 0.7532(12) 0.4833(11) -0.116(1) 0.1026 1.0000 Uiso
H12 h 0.6280(12) 0.4867(11) -0.100(1) 0.1026 1.0000 Uiso

loop_
_atom_site_aniso_label
_atom_site_aniso_U_11
_atom_site_aniso_U_22
_atom_site_aniso_U_33
_atom_site_aniso_U_23
_atom_site_aniso_U_13
_atom_site_aniso_U_12
Pt1 0.02154(12) 0.02244(12) 0.02825(13) 0.00587(9) 0.00806(9) 0.00884(9)
As1 0.0287(3) 0.0267(3) 0.0301(4) 0.0033(3) 0.0075(3) 0.0108(3)
As2 0.0235(3) 0.0279(3) 0.0370(4) 0.0089(3) 0.0111(3) 0.0109(3)
Cl1 0.0355(8) 0.0304(8) 0.049(1) 0.0107(7) 0.0134(7) 0.0102(7)
C111 0.038(4) 0.034(3) 0.038(4) 0.004(3) 0.011(3) 0.014(3)
C112 0.028(3) 0.034(3) 0.035(4) 0.011(3) 0.011(3) 0.014(3)
C113 0.043(4) 0.042(4) 0.038(4) 0.011(3) 0.006(3) 0.024(3)
C114 0.047(4) 0.047(4) 0.039(4) 0.017(3) 0.007(3) 0.020(4)
C115 0.049(4) 0.052(5) 0.036(4) 0.010(3) 0.010(3) 0.019(4)
C116 0.047(4) 0.037(4) 0.031(4) -0.001(3) 0.006(3) 0.013(3)
C117 0.096(7) 0.061(6) 0.049(5) 0.026(4) 0.012(5) 0.031(5)
C121 0.035(4) 0.036(4) 0.035(4) 0.002(3) 0.009(3) 0.013(3)
C122 0.045(4) 0.043(4) 0.059(5) 0.012(4) 0.005(4) 0.006(4)
C123 0.053(5) 0.050(5) 0.068(6) 0.012(4) 0.006(5) 0.009(4)
C124 0.038(4) 0.052(5) 0.069(6) 0.001(4) -0.002(4) 0.000(4)
C125 0.049(5) 0.064(6) 0.060(5) 0.012(4) -0.002(4) 0.016(4)
C126 0.040(4) 0.041(4) 0.052(5) 0.005(3) 0.001(3) 0.015(3)
C131 0.037(4) 0.037(4) 0.038(4) -0.000(3) 0.004(3) 0.014(3)
C132 0.048(4) 0.046(4) 0.060(5) 0.005(4) 0.015(4) 0.027(4)
C133 0.068(6) 0.057(5) 0.074(6) 0.003(4) 0.016(5) 0.043(5)
C134 0.056(5) 0.082(7) 0.075(6) -0.018(5) 0.006(5) 0.048(5)
C135 0.052(5) 0.094(7) 0.062(6) -0.001(5) 0.023(4) 0.042(5)
C136 0.047(4) 0.060(5) 0.048(5) 0.007(4) 0.021(4) 0.027(4)
C211 0.025(3) 0.030(3) 0.046(4) 0.011(3) 0.016(3) 0.010(3)
C212 0.027(3) 0.025(3) 0.038(4) 0.005(3) 0.007(3) 0.012(3)
C213 0.031(3) 0.039(4) 0.053(4) 0.020(3) 0.018(3) 0.020(3)
C214 0.047(4) 0.034(4) 0.066(5) 0.021(3) 0.025(4) 0.024(3)
C215 0.038(4) 0.042(4) 0.081(6) 0.027(4) 0.029(4) 0.026(3)
C216 0.032(4) 0.042(4) 0.071(5) 0.023(4) 0.022(4) 0.018(3)
C217 0.059(5) 0.052(5) 0.127(9) 0.046(6) 0.038(6) 0.037(5)
C221 0.032(3) 0.038(4) 0.045(4) 0.013(3) 0.012(3) 0.018(3)
C222 0.034(4) 0.034(4) 0.056(5) 0.009(3) 0.009(3) 0.010(3)
C223 0.031(4) 0.043(4) 0.073(6) 0.012(4) 0.013(4) 0.017(3)
C224 0.031(4) 0.040(4) 0.087(7) -0.002(4) -0.002(4) 0.007(3)
C225 0.038(4) 0.065(6) 0.059(5) 0.008(4) -0.003(4) 0.015(4)
C226 0.038(4) 0.052(5) 0.052(5) 0.018(4) 0.007(3) 0.016(4)
C231 0.025(3) 0.045(4) 0.049(4) 0.007(3) 0.015(3) 0.009(3)
C232 0.041(4) 0.049(4) 0.042(4) 0.016(3) 0.015(3) 0.014(3)
C233 0.048(5) 0.079(6) 0.046(5) 0.021(4) 0.020(4) 0.019(4)
C234 0.055(6) 0.12(1) 0.043(5) 0.009(6) 0.025(4) 0.026(6)
C235 0.058(6) 0.096(8) 0.058(6) -0.006(5) 0.022(5) 0.038(6)
C236 0.050(5) 0.068(6) 0.049(5) 0.006(4) 0.016(4) 0.031(4)
C1 0.091(9) 0.096(9) 0.084(8) -0.006(7) 0.005(7) 0.023(7)
C2 0.085(8) 0.11(1) 0.11(1) 0.043(8) -0.002(8) 0.016(8)
Cl2 0.139(3) 0.096(2) 0.100(2) 0.0207(19) 0.054(2) 0.051(2)
Cl3 0.171(4) 0.091(2) 0.148(4) 0.019(2) 0.063(3) 0.063(3)
Cl4 0.116(3) 0.129(3) 0.092(2) 0.019(2) 0.0145(19) 0.078(2)
Cl5 0.130(3) 0.137(4) 0.171(4) 0.086(3) 0.017(3) 0.035(3)

loop_
_atom_type_symbol
_atom_type_scat_dispersion_real
_atom_type_scat_dispersion_imag
_atom_type_scat_Cromer_Mann_a1
_atom_type_scat_Cromer_Mann_b1
_atom_type_scat_Cromer_Mann_a2
_atom_type_scat_Cromer_Mann_b2
_atom_type_scat_Cromer_Mann_a3
_atom_type_scat_Cromer_Mann_b3
_atom_type_scat_Cromer_Mann_a4
_atom_type_scat_Cromer_Mann_b4
_atom_type_scat_Cromer_Mann_c
_atom_type_scat_source
'C   ' 0.0033 0.0016 2.3100 20.8439 1.0200 10.2075 1.5886 0.5687 0.8650 51.6512 0.2156 International_Tables_Vol_IV_Table_2.2B
'H   ' 0.0000 0.0000 0.4930 10.5109 0.3229 26.1257 0.1402 3.1424 0.0408 57.7997 0.0030 International_Tables_Vol_IV_Table_2.2B
'As  ' -0.0300 2.0070 16.6723 2.6345 6.0701 0.2647 3.4313 12.9479 4.2779 47.7972 2.5310 International_Tables_Vol_IV_Table_2.2B
'Cl  ' 0.1484 0.1585 11.4604 0.0104 7.1964 1.1662 6.2556 18.5194 1.6455 47.7784 -9.5574 International_Tables_Vol_IV_Table_2.2B
'Pt  ' -2.3520 8.3880 27.0059 1.5129 17.7639 8.8117 15.7131 0.4246 5.7837 38.6103 11.6883 International_Tables_Vol_IV_Table_2.2B

loop_
_diffrn_radiation_wavelength
0.71073

loop_
_exptl_crystal_face_index_h
_exptl_crystal_face_index_k
_exptl_crystal_face_index_l
_exptl_crystal_face_perp_dist
-1 0 0 0.020
1 0 0 0.030
0 0 1 0.050
0 0 -1 0.040
1 -2 0 0.080
-1 2 0 0.080

loop_
_geom_angle_atom_site_label_1
_geom_angle_site_symmetry_1
_geom_angle_atom_site_label_2
_geom_angle_site_symmetry_2
_geom_angle_atom_site_label_3
_geom_angle_site_symmetry_3
_geom_angle
_geom_angle_publ_flag
Pt1 2_656 Pt1 . As1 2_656 86.84(2) yes
Pt1 2_656 Pt1 . As2 2_656 86.649(19) yes
As1 2_656 Pt1 . As2 2_656 97.48(2) yes
Pt1 2_656 Pt1 . C112 . 96.17(18) yes
As1 2_656 Pt1 . C112 . 172.87(17) yes
As2 2_656 Pt1 . C112 . 89.16(17) yes
Pt1 2_656 Pt1 . C212 . 96.53(17) yes
As1 2_656 Pt1 . C212 . 87.81(18) yes
As2 2_656 Pt1 . C212 . 173.99(18) yes
C112 . Pt1 . C212 . 85.4(2) yes
Pt1 2_656 Pt1 . Cl1 . 166.78(4) yes
As1 2_656 Pt1 . Cl1 . 85.76(5) yes
As2 2_656 Pt1 . Cl1 . 83.47(4) yes
C112 . Pt1 . Cl1 . 92.46(18) yes
C212 . Pt1 . Cl1 . 94.13(17) yes
Pt1 2_656 As1 . C111 . 110.8(2) yes
Pt1 2_656 As1 . C121 . 123.0(2) yes
C111 . As1 . C121 . 103.2(3) yes
Pt1 2_656 As1 . C131 . 114.6(2) yes
C111 . As1 . C131 . 105.6(3) yes
C121 . As1 . C131 . 97.7(3) yes
Pt1 2_656 As2 . C211 . 110.86(18) yes
Pt1 2_656 As2 . C221 . 122.3(2) yes
C211 . As2 . C221 . 102.1(3) yes
Pt1 2_656 As2 . C231 . 115.3(2) yes
C211 . As2 . C231 . 106.6(3) yes
C221 . As2 . C231 . 97.8(3) yes
As1 . C111 . C112 . 118.6(5) yes
As1 . C111 . C116 . 120.2(5) yes
C112 . C111 . C116 . 121.0(7) yes
Pt1 . C112 . C111 . 126.1(5) yes
Pt1 . C112 . C113 . 117.7(5) yes
C111 . C112 . C113 . 116.1(6) yes
C112 . C113 . C114 . 123.6(7) yes
C112 . C113 . H1131 . 118.2(4) no
C114 . C113 . H1131 . 118.2(4) no
C113 . C114 . C115 . 119.2(7) yes
C113 . C114 . C117 . 121.3(7) yes
C115 . C114 . C117 . 119.6(7) yes
C114 . C115 . C116 . 119.5(7) yes
C114 . C115 . H1151 . 120.6(4) no
C116 . C115 . H1151 . 119.9(4) no
C111 . C116 . C115 . 120.6(7) yes
C111 . C116 . H1161 . 119.7(4) no
C115 . C116 . H1161 . 119.7(4) no
C114 . C117 . H1171 . 107.1(5) no
C114 . C117 . H1172 . 112.9(5) no
H1171 . C117 . H1172 . 109.476 no
C114 . C117 . H1173 . 108.3(5) no
H1171 . C117 . H1173 . 109.477 no
H1172 . C117 . H1173 . 109.476 no
As1 . C121 . C122 . 119.1(6) yes
As1 . C121 . C126 . 122.1(5) yes
C122 . C121 . C126 . 118.6(7) yes
C121 . C122 . C123 . 120.6(8) yes
C121 . C122 . H1221 . 119.5(4) no
C123 . C122 . H1221 . 119.9(6) no
C122 . C123 . C124 . 119.9(9) yes
C122 . C123 . H1231 . 119.8(6) no
C124 . C123 . H1231 . 120.3(5) no
C123 . C124 . C125 . 120.1(8) yes
C123 . C124 . H1241 . 119.9(5) no
C125 . C124 . H1241 . 120.0(5) no
C124 . C125 . C126 . 119.4(8) yes
C124 . C125 . H1251 . 120.4(5) no
C126 . C125 . H1251 . 120.2(5) no
C121 . C126 . C125 . 121.4(8) yes
C121 . C126 . H1261 . 118.0(4) no
C125 . C126 . H1261 . 120.6(5) no
As1 . C131 . C132 . 119.0(5) yes
As1 . C131 . C136 . 121.3(6) yes
C132 . C131 . C136 . 119.7(7) yes
C131 . C132 . C133 . 119.5(8) yes
C131 . C132 . H1321 . 119.4(4) no
C133 . C132 . H1321 . 121.0(6) no
C132 . C133 . C134 . 121.0(9) yes
C132 . C133 . H1331 . 120.0(6) no
C134 . C133 . H1331 . 119.0(6) no
C133 . C134 . C135 . 119.8(8) yes
C133 . C134 . H1341 . 121.0(6) no
C135 . C134 . H1341 . 119.2(5) no
C134 . C135 . C136 . 120.4(9) yes
C134 . C135 . H1351 . 120.5(5) no
C136 . C135 . H1351 . 119.1(6) no
C131 . C136 . C135 . 119.5(9) yes
C131 . C136 . H1361 . 119.2(5) no
C135 . C136 . H1361 . 121.2(6) no
As2 . C211 . C212 . 119.7(5) yes
As2 . C211 . C216 . 119.8(5) yes
C212 . C211 . C216 . 120.4(6) yes
Pt1 . C212 . C211 . 125.8(5) yes
Pt1 . C212 . C213 . 117.0(5) yes
C211 . C212 . C213 . 117.2(6) yes
C212 . C213 . C214 . 122.9(6) yes
C212 . C213 . H2131 . 119.1(4) no
C214 . C213 . H2131 . 118.0(4) no
C213 . C214 . C215 . 118.7(7) yes
C213 . C214 . C217 . 120.0(7) yes
C215 . C214 . C217 . 121.3(7) yes
C214 . C215 . C216 . 120.0(7) yes
C214 . C215 . H2151 . 120.2(4) no
C216 . C215 . H2151 . 119.8(4) no
C211 . C216 . C215 . 120.7(6) yes
C211 . C216 . H2161 . 119.3(4) no
C215 . C216 . H2161 . 120.1(4) no
C214 . C217 . H2171 . 108.2(4) no
C214 . C217 . H2172 . 112.1(5) no
H2171 . C217 . H2172 . 109.477 no
C214 . C217 . H2173 . 108.1(5) no
H2171 . C217 . H2173 . 109.475 no
H2172 . C217 . H2173 . 109.477 no
As2 . C221 . C222 . 120.6(5) yes
As2 . C221 . C226 . 120.2(5) yes
C222 . C221 . C226 . 119.2(7) yes
C221 . C222 . C223 . 120.0(8) yes
C221 . C222 . H2221 . 119.3(4) no
C223 . C222 . H2221 . 120.7(5) no
C222 . C223 . C224 . 120.4(8) yes
C222 . C223 . H2231 . 117.7(5) no
C224 . C223 . H2231 . 121.9(5) no
C223 . C224 . C225 . 120.3(7) yes
C223 . C224 . H2241 . 119.0(5) no
C225 . C224 . H2241 . 120.6(5) no
C224 . C225 . C226 . 119.4(8) yes
C224 . C225 . H2251 . 120.5(5) no
C226 . C225 . H2251 . 120.0(5) no
C221 . C226 . C225 . 120.7(8) yes
C221 . C226 . H2261 . 118.7(4) no
C225 . C226 . H2261 . 120.6(5) no
As2 . C231 . C232 . 119.5(6) yes
As2 . C231 . C236 . 120.7(6) yes
C232 . C231 . C236 . 119.7(7) yes
C231 . C232 . C233 . 120.9(8) yes
C231 . C232 . H2321 . 119.8(4) no
C233 . C232 . H2321 . 119.3(6) no
C232 . C233 . C234 . 119.0(9) yes
C232 . C233 . H2331 . 120.3(6) no
C234 . C233 . H2331 . 120.7(6) no
C233 . C234 . C235 . 121.5(8) yes
C233 . C234 . H2341 . 118.8(6) no
C235 . C234 . H2341 . 119.7(5) no
C234 . C235 . C236 . 119.7(9) yes
C234 . C235 . H2351 . 119.2(5) no
C236 . C235 . H2351 . 121.0(6) no
C231 . C236 . C235 . 119.2(9) yes
C231 . C236 . H2361 . 121.2(5) no
C235 . C236 . H2361 . 119.5(6) no
Cl2 . C1 . Cl3 . 112.8(7) yes
Cl2 . C1 . H11 . 108.4(5) no
Cl3 . C1 . H11 . 108.6(5) no
Cl2 . C1 . H12 . 108.7(5) no
Cl3 . C1 . H12 . 108.8(5) no
H11 . C1 . H12 . 109.467 no
Cl4 . C2 . Cl5 . 112.7(8) yes
Cl4 . C2 . H21 . 109.0(6) no
Cl5 . C2 . H21 . 108.4(5) no
Cl4 . C2 . H22 . 108.7(5) no
Cl5 . C2 . H22 . 108.5(6) no
H21 . C2 . H22 . 109.467 no

loop_
_geom_bond_atom_site_label_1
_geom_bond_site_symmetry_1
_geom_bond_atom_site_label_2
_geom_bond_site_symmetry_2
_geom_bond_distance
_geom_bond_publ_flag
Pt1 . Pt1 2_656 2.7444(5) yes
Pt1 . As1 2_656 2.4643(7) yes
Pt1 . As2 2_656 2.4701(7) yes
Pt1 . C112 . 2.102(7) yes
Pt1 . C212 . 2.125(6) yes
Pt1 . Cl1 . 2.4884(16) yes
As1 . C111 . 1.920(7) yes
As1 . C121 . 1.967(7) yes
As1 . C131 . 1.953(7) yes
As2 . C211 . 1.917(7) yes
As2 . C221 . 1.957(7) yes
As2 . C231 . 1.953(7) yes
C111 . C112 . 1.404(9) yes
C111 . C116 . 1.40(1) yes
C112 . C113 . 1.399(9) yes
C113 . C114 . 1.38(1) yes
C113 . H1131 . 1.000 no
C114 . C115 . 1.380(11) yes
C114 . C117 . 1.508(11) yes
C115 . C116 . 1.392(11) yes
C115 . H1151 . 1.000 no
C116 . H1161 . 1.000 no
C117 . H1171 . 1.000 no
C117 . H1172 . 1.000 no
C117 . H1173 . 1.000 no
C121 . C122 . 1.400(11) yes
C121 . C126 . 1.38(1) yes
C122 . C123 . 1.377(11) yes
C122 . H1221 . 1.000 no
C123 . C124 . 1.393(13) yes
C123 . H1231 . 1.000 no
C124 . C125 . 1.387(13) yes
C124 . H1241 . 1.000 no
C125 . C126 . 1.380(11) yes
C125 . H1251 . 1.000 no
C126 . H1261 . 1.000 no
C131 . C132 . 1.404(11) yes
C131 . C136 . 1.38(1) yes
C132 . C133 . 1.384(11) yes
C132 . H1321 . 1.000 no
C133 . C134 . 1.368(14) yes
C133 . H1331 . 1.000 no
C134 . C135 . 1.378(15) yes
C134 . H1341 . 1.000 no
C135 . C136 . 1.403(12) yes
C135 . H1351 . 1.000 no
C136 . H1361 . 1.000 no
C211 . C212 . 1.388(9) yes
C211 . C216 . 1.393(9) yes
C212 . C213 . 1.388(9) yes
C213 . C214 . 1.38(1) yes
C213 . H2131 . 1.000 no
C214 . C215 . 1.38(1) yes
C214 . C217 . 1.51(1) yes
C215 . C216 . 1.38(1) yes
C215 . H2151 . 1.000 no
C216 . H2161 . 1.000 no
C217 . H2171 . 1.000 no
C217 . H2172 . 1.000 no
C217 . H2173 . 1.000 no
C221 . C222 . 1.39(1) yes
C221 . C226 . 1.38(1) yes
C222 . C223 . 1.39(1) yes
C222 . H2221 . 1.000 no
C223 . C224 . 1.358(12) yes
C223 . H2231 . 1.000 no
C224 . C225 . 1.387(13) yes
C224 . H2241 . 1.000 no
C225 . C226 . 1.386(11) yes
C225 . H2251 . 1.000 no
C226 . H2261 . 1.000 no
C231 . C232 . 1.383(11) yes
C231 . C236 . 1.406(11) yes
C232 . C233 . 1.393(11) yes
C232 . H2321 . 1.000 no
C233 . C234 . 1.379(15) yes
C233 . H2331 . 1.000 no
C234 . C235 . 1.380(16) yes
C234 . H2341 . 1.000 no
C235 . C236 . 1.400(12) yes
C235 . H2351 . 1.000 no
C236 . H2361 . 1.000 no
C1 . Cl2 . 1.718(14) yes
C1 . Cl3 . 1.699(13) yes
C1 . H11 . 1.000 no
C1 . H12 . 1.000 no
C2 . Cl4 . 1.706(14) yes
C2 . Cl5 . 1.726(14) yes
C2 . H21 . 1.000 no
C2 . H22 . 1.000 no
